data_7707395
loop_
_publ_author_name
'Yu, Jing-Wei'
'Yu, Hai-Jiao'
'Ren, Qiu'
'Zhang, Jin'
'Zou, Yang'
'Luo, Hong-Bin'
'Wang, Lifeng'
'Ren, Xiao-Ming'

_publ_section_title
;
 Humidity-sensitive irreversible phase transformation of open-framework
 zinc phosphate and its water-assisted high proton conduction properties.
;
_journal_issue 23
_journal_name_full 'Dalton transactions (Cambridge, England : 2003)'
_journal_page_first 8070
_journal_page_last 8075
_journal_paper_doi 10.1039/d1dt00296a
_journal_volume 50
_journal_year 2021
_chemical_formula_moiety 'H6 O16 P4 Zn2, 2(C4 H12 N)'
_chemical_formula_sum 'C8 H30 N2 O16 P4 Zn2'
_chemical_formula_weight 664.96
_space_group_crystal_system monoclinic
_space_group_IT_number 7
_space_group_name_Hall 'P -2yc'
_space_group_name_H-M_alt 'P 1 c 1'
_atom_sites_solution_hydrogens geom
_atom_sites_solution_primary dual
_audit_block_doi 10.5517/ccdc.csd.cc26ry0y
_audit_creation_date 2019-10-25
_audit_creation_method
;
Olex2 1.2-beta
(compiled 2018.05.29 svn.r3508 for OlexSys, GUI svn.r5506)
;
_audit_update_record
;
2020-12-07 deposited with the CCDC.	2021-05-17 downloaded from the CCDC.
;
_cell_angle_alpha 90
_cell_angle_beta 90.872(3)
_cell_angle_gamma 90
_cell_formula_units_Z 2
_cell_length_a 8.4561(8)
_cell_length_b 13.7954(14)
_cell_length_c 10.1880(11)
_cell_measurement_reflns_used 9856
_cell_measurement_temperature 273(2)
_cell_measurement_theta_max 27.42
_cell_measurement_theta_min 2.49
_cell_volume 1188.3(2)
_computing_cell_refinement 'SAINT v8.37A (Bruker, 2015)'
_computing_data_reduction 'SAINT v8.37A (Bruker, 2015)'
_computing_molecular_graphics 'Olex2 (Dolomanov et al., 2009)'
_computing_publication_material 'Olex2 (Dolomanov et al., 2009)'
_computing_structure_refinement 'XL (Sheldrick, 2008)'
_computing_structure_solution 'ShelXT (Sheldrick, 2015)'
_diffrn_ambient_temperature 273.15
_diffrn_measured_fraction_theta_full 0.991
_diffrn_measured_fraction_theta_max 0.990
_diffrn_measurement_device_type 'Bruker APEX-II CCD'
_diffrn_measurement_method '\f and \w scans'
_diffrn_radiation_type MoK\a
_diffrn_radiation_wavelength 0.71073
_diffrn_reflns_av_R_equivalents 0.0411
_diffrn_reflns_av_unetI/netI 0.0518
_diffrn_reflns_Laue_measured_fraction_full 0.991
_diffrn_reflns_Laue_measured_fraction_max 0.990
_diffrn_reflns_limit_h_max 10
_diffrn_reflns_limit_h_min -8
_diffrn_reflns_limit_k_max 17
_diffrn_reflns_limit_k_min -14
_diffrn_reflns_limit_l_max 13
_diffrn_reflns_limit_l_min -10
_diffrn_reflns_number 10899
_diffrn_reflns_point_group_measured_fraction_full 0.991
_diffrn_reflns_point_group_measured_fraction_max 0.990
_diffrn_reflns_theta_full 25.242
_diffrn_reflns_theta_max 27.478
_diffrn_reflns_theta_min 1.476
_diffrn_standards_number 0
_exptl_absorpt_coefficient_mu 2.361
_exptl_absorpt_correction_T_max 0.7456
_exptl_absorpt_correction_T_min 0.4516
_exptl_absorpt_correction_type multi-scan
_exptl_absorpt_process_details
;
SADABS-2016/2 (Bruker,2016/2) was used for absorption correction.
wR2(int) was 0.1448 before and 0.0765 after correction.
The Ratio of minimum to maximum transmission is 0.6057.
The \l/2 correction factor is Not present.
;
_exptl_crystal_colour colorless
_exptl_crystal_density_diffrn 1.858
_exptl_crystal_description block
_exptl_crystal_F_000 680
_exptl_crystal_size_max 0.2
_exptl_crystal_size_mid 0.15
_exptl_crystal_size_min 0.08
_refine_diff_density_max 1.038
_refine_diff_density_min -0.593
_refine_diff_density_rms 0.140
_refine_ls_abs_structure_details
;
 Refined as an inversion twin.
;
_refine_ls_abs_structure_Flack 0.86(2)
_refine_ls_extinction_coef 0.040(3)
_refine_ls_extinction_expression Fc^*^=kFc[1+0.001xFc^2^\l^3^/sin(2\q)]^-1/4^
_refine_ls_extinction_method 'SHELXL-2016/6 (Sheldrick 2016)'
_refine_ls_goodness_of_fit_ref 1.057
_refine_ls_hydrogen_treatment constr
_refine_ls_matrix_type full
_refine_ls_number_parameters 305
_refine_ls_number_reflns 4215
_refine_ls_number_restraints 2
_refine_ls_restrained_S_all 1.057
_refine_ls_R_factor_all 0.0478
_refine_ls_R_factor_gt 0.0468
_refine_ls_shift/su_max 0.000
_refine_ls_shift/su_mean 0.000
_refine_ls_structure_factor_coef Fsqd
_refine_ls_weighting_details 'w=1/[\s^2^(Fo^2^)+(0.0545P)^2^+5.3826P] where P=(Fo^2^+2Fc^2^)/3'
_refine_ls_weighting_scheme calc
_refine_ls_wR_factor_gt 0.1199
_refine_ls_wR_factor_ref 0.1206
_reflns_Friedel_coverage 0.994
_reflns_Friedel_fraction_full 0.991
_reflns_Friedel_fraction_max 0.990
_reflns_number_gt 4097
_reflns_number_total 4215
_reflns_threshold_expression 'I > 2\s(I)'
_cod_data_source_file d1dt00296a2.cif
_cod_data_source_block mono
_cod_depositor_comments 'Adding full bibliography for 7707395--7707396.cif.'
_cod_database_code 7707395
_shelx_shelxl_version_number 2016/6
_shelx_space_group_comment
;
The symmetry employed for this shelxl refinement is uniquely defined
by the following loop, which should always be used as a source of
symmetry information in preference to the above space-group names.
They are only intended as comments.
;
_shelx_estimated_absorpt_t_max 0.834
_shelx_estimated_absorpt_t_min 0.650
_olex2_refinement_description
;
1. Twinned data refinement
 Scales: 0.14(2)
 0.86(2)
2. Fixed Uiso
 At 1.5 times of:
  All C(H,H,H) groups, All O(H) groups
3.a Idealised Me refined as rotating group:
 C1(H1A,H1B,H1C), C2(H2A,H2B,H2C), C3(H3A,H3B,H3C), C4(H4A,H4B,H4C), C5(H5A,
 H5B,H5C), C6(H6A,H6B,H6C), C7(H7A,H7B,H7C), C8(H8A,H8B,H8C)
3.b Idealised tetrahedral OH refined as rotating group:
 O2(H2), O4(H4), O7(H7), O11(H11), O14(H14), O16(H16)
;
_olex2_submission_special_instructions 'No special instructions were received'

loop_
_space_group_symop_operation_xyz
'x, y, z'
'x, -y, z+1/2'

loop_
_atom_site_label
_atom_site_type_symbol
_atom_site_fract_x
_atom_site_fract_y
_atom_site_fract_z
_atom_site_U_iso_or_equiv
_atom_site_adp_type
_atom_site_occupancy
_atom_site_site_symmetry_order
_atom_site_calc_flag
_atom_site_refinement_flags_posn
_atom_site_refinement_flags_adp
_atom_site_refinement_flags_occupancy
_atom_site_disorder_assembly
_atom_site_disorder_group
Zn1 Zn -0.48941(10) -0.13092(6) -0.80912(9) 0.0175(3) Uani 1 1 d . . . . .
Zn2 Zn 0.01217(11) -0.42634(6) -0.69834(9) 0.0184(3) Uani 1 1 d . . . . .
P1 P -0.5188(3) -0.03725(16) -0.5182(2) 0.0224(5) Uani 1 1 d . . . . .
P2 P -0.1770(3) -0.22694(17) -0.7165(2) 0.0230(5) Uani 1 1 d . . . . .
P3 P -0.6767(3) -0.30620(16) -0.6876(2) 0.0223(5) Uani 1 1 d . . . . .
P4 P -0.0146(3) -0.61332(15) -0.8842(2) 0.0215(5) Uani 1 1 d . . . . .
O1 O -0.5415(10) 0.0646(5) -0.4695(7) 0.0316(16) Uani 1 1 d . . . . .
O2 O -0.6485(11) -0.0993(7) -0.4558(8) 0.047(2) Uani 1 1 d . . . . .
H2 H -0.676297 -0.141851 -0.507373 0.070 Uiso 1 1 calc GR . . . .
O3 O -0.5263(9) -0.0443(5) -0.6654(6) 0.0317(16) Uani 1 1 d . . . . .
O4 O -0.3555(11) -0.0759(7) -0.4634(8) 0.049(2) Uani 1 1 d . . . . .
H4 H -0.320016 -0.116252 -0.514234 0.073 Uiso 1 1 calc GR . . . .
O5 O -0.2703(8) -0.1734(5) -0.8215(7) 0.0350(17) Uani 1 1 d . . . . .
O6 O -0.1251(9) -0.3256(5) -0.7661(7) 0.0342(16) Uani 1 1 d . . . . .
O7 O -0.0263(8) -0.1600(5) -0.6874(9) 0.0351(17) Uani 1 1 d . . . . .
H7 H 0.041388 -0.191603 -0.647851 0.053 Uiso 1 1 calc GR . . . .
O8 O -0.2711(8) -0.2358(5) -0.5892(7) 0.0253(13) Uani 1 1 d . . . . .
O9 O -0.0305(10) -0.5549(5) -0.7607(7) 0.0320(16) Uani 1 1 d . . . . .
O10 O -0.0234(11) -0.5573(5) -1.0107(7) 0.0378(18) Uani 1 1 d . . . . .
O11 O -0.1482(11) -0.6908(6) -0.8790(7) 0.045(2) Uani 1 1 d . . . . .
H11 H -0.196425 -0.691751 -0.949423 0.067 Uiso 1 1 calc GR . . . .
O12 O 0.1447(10) -0.6710(6) -0.8720(7) 0.043(2) Uani 1 1 d . . . . .
O13 O -0.6218(9) -0.2448(5) -0.7992(6) 0.0301(15) Uani 1 1 d . . . . .
O14 O -0.7715(8) -0.2453(5) -0.5898(7) 0.0261(13) Uani 1 1 d . . . . .
H14 H -0.772048 -0.272617 -0.518358 0.039 Uiso 1 1 calc GR . . . .
O15 O -0.7700(8) -0.3940(5) -0.7317(8) 0.0310(15) Uani 1 1 d . . . . .
O16 O -0.5267(9) -0.3472(5) -0.6072(8) 0.0359(17) Uani 1 1 d . . . . .
H16 H -0.446310 -0.320197 -0.632368 0.054 Uiso 1 1 calc GR . . . .
N1 N -0.9942(11) -0.1130(6) -0.1012(8) 0.0286(18) Uani 1 1 d . . . . .
C1 C -1.1538(16) -0.0986(12) -0.1653(16) 0.059(4) Uani 1 1 d . . . . .
H1A H -1.223440 -0.067870 -0.104480 0.089 Uiso 1 1 calc GR . . . .
H1B H -1.196725 -0.160367 -0.190736 0.089 Uiso 1 1 calc GR . . . .
H1C H -1.143156 -0.058445 -0.241578 0.089 Uiso 1 1 calc GR . . . .
C2 C -0.9826(15) -0.0458(9) 0.0162(11) 0.040(3) Uani 1 1 d . . . . .
H2A H -0.989133 0.020251 -0.012977 0.061 Uiso 1 1 calc GR . . . .
H2B H -0.883432 -0.056009 0.061291 0.061 Uiso 1 1 calc GR . . . .
H2C H -1.067794 -0.059083 0.074774 0.061 Uiso 1 1 calc GR . . . .
C3 C -0.8708(18) -0.0917(10) -0.1959(13) 0.052(3) Uani 1 1 d . . . . .
H3A H -0.891986 -0.126600 -0.275775 0.078 Uiso 1 1 calc GR . . . .
H3B H -0.769961 -0.111152 -0.160286 0.078 Uiso 1 1 calc GR . . . .
H3C H -0.869527 -0.023405 -0.213814 0.078 Uiso 1 1 calc GR . . . .
C4 C -0.9801(19) -0.2142(9) -0.0541(13) 0.053(4) Uani 1 1 d . . . . .
H4A H -1.068665 -0.229427 0.000050 0.080 Uiso 1 1 calc GR . . . .
H4B H -0.883874 -0.221358 -0.003858 0.080 Uiso 1 1 calc GR . . . .
H4C H -0.978732 -0.257377 -0.127944 0.080 Uiso 1 1 calc GR . . . .
N2 N -0.4949(12) -0.6215(6) -0.6372(9) 0.035(2) Uani 1 1 d . . . . .
C5 C -0.6409(17) -0.5934(10) -0.5683(14) 0.052(3) Uani 1 1 d . . . . .
H5A H -0.653584 -0.633922 -0.492529 0.078 Uiso 1 1 calc GR . . . .
H5B H -0.730406 -0.601271 -0.626382 0.078 Uiso 1 1 calc GR . . . .
H5C H -0.633243 -0.526920 -0.541255 0.078 Uiso 1 1 calc GR . . . .
C6 C -0.3524(19) -0.5981(15) -0.5514(19) 0.075(5) Uani 1 1 d . . . . .
H6A H -0.338628 -0.529080 -0.547121 0.112 Uiso 1 1 calc GR . . . .
H6B H -0.259847 -0.627227 -0.587844 0.112 Uiso 1 1 calc GR . . . .
H6C H -0.368447 -0.623068 -0.464626 0.112 Uiso 1 1 calc GR . . . .
C7 C -0.4839(17) -0.5661(9) -0.7615(13) 0.049(3) Uani 1 1 d . . . . .
H7A H -0.583035 -0.569620 -0.808359 0.073 Uiso 1 1 calc GR . . . .
H7B H -0.401969 -0.593296 -0.814369 0.073 Uiso 1 1 calc GR . . . .
H7C H -0.459448 -0.499655 -0.742128 0.073 Uiso 1 1 calc GR . . . .
C8 C -0.507(2) -0.7261(9) -0.6725(19) 0.072(5) Uani 1 1 d . . . . .
H8A H -0.494338 -0.764831 -0.594884 0.109 Uiso 1 1 calc GR . . . .
H8B H -0.426511 -0.742224 -0.733926 0.109 Uiso 1 1 calc GR . . . .
H8C H -0.609428 -0.738506 -0.711592 0.109 Uiso 1 1 calc GR . . . .

loop_
_atom_site_aniso_label
_atom_site_aniso_U_11
_atom_site_aniso_U_22
_atom_site_aniso_U_33
_atom_site_aniso_U_23
_atom_site_aniso_U_13
_atom_site_aniso_U_12
Zn1 0.0237(5) 0.0150(4) 0.0138(4) 0.0013(4) -0.0006(3) 0.0003(4)
Zn2 0.0251(5) 0.0125(4) 0.0176(5) -0.0021(3) 0.0012(4) -0.0010(4)
P1 0.0302(12) 0.0177(11) 0.0193(11) -0.0049(8) -0.0010(9) -0.0003(9)
P2 0.0202(11) 0.0218(11) 0.0269(12) 0.0038(9) 0.0010(9) 0.0034(9)
P3 0.0204(11) 0.0181(10) 0.0285(12) -0.0022(9) 0.0030(9) -0.0030(9)
P4 0.0340(13) 0.0155(9) 0.0151(10) -0.0017(8) 0.0015(9) -0.0011(9)
O1 0.054(5) 0.018(3) 0.023(3) -0.009(2) -0.002(3) 0.001(3)
O2 0.056(5) 0.053(5) 0.032(4) -0.013(4) 0.014(4) -0.019(4)
O3 0.056(5) 0.023(3) 0.017(3) -0.005(2) 0.000(3) 0.007(3)
O4 0.050(5) 0.059(6) 0.038(5) -0.022(4) -0.017(4) 0.022(4)
O5 0.027(4) 0.042(4) 0.037(4) 0.019(3) 0.011(3) 0.015(3)
O6 0.037(4) 0.032(4) 0.034(4) -0.007(3) -0.004(3) 0.009(3)
O7 0.026(4) 0.022(3) 0.056(5) 0.003(3) -0.002(3) 0.001(3)
O8 0.025(3) 0.026(3) 0.024(3) 0.006(3) -0.002(2) 0.005(3)
O9 0.055(5) 0.018(3) 0.023(3) -0.008(3) 0.007(3) -0.007(3)
O10 0.067(5) 0.025(3) 0.022(4) 0.002(3) 0.008(3) 0.003(4)
O11 0.065(6) 0.050(5) 0.020(4) 0.000(3) -0.004(4) -0.031(4)
O12 0.049(5) 0.059(5) 0.022(4) -0.006(3) -0.003(3) 0.017(4)
O13 0.039(4) 0.029(3) 0.022(3) 0.002(3) 0.000(3) -0.013(3)
O14 0.029(3) 0.030(3) 0.020(3) -0.002(2) 0.005(3) 0.001(3)
O15 0.028(4) 0.015(3) 0.051(4) -0.003(3) 0.006(3) -0.002(3)
O16 0.028(4) 0.030(4) 0.050(5) 0.009(3) -0.006(3) -0.006(3)
N1 0.035(5) 0.024(4) 0.027(4) -0.004(3) 0.003(3) 0.004(3)
C1 0.038(7) 0.071(10) 0.068(10) -0.014(8) -0.016(7) -0.007(7)
C2 0.055(7) 0.039(6) 0.028(5) -0.003(5) 0.002(5) -0.011(5)
C3 0.055(8) 0.053(7) 0.049(7) 0.001(6) 0.019(6) -0.018(6)
C4 0.086(10) 0.027(6) 0.047(7) 0.005(5) 0.014(7) 0.013(6)
N2 0.040(5) 0.031(4) 0.034(5) 0.006(4) 0.003(4) -0.003(4)
C5 0.049(8) 0.056(8) 0.051(8) 0.011(6) 0.011(6) 0.008(6)
C6 0.047(9) 0.105(14) 0.072(11) 0.023(10) -0.016(8) -0.003(9)
C7 0.058(8) 0.043(7) 0.045(7) 0.015(5) 0.010(6) 0.005(6)
C8 0.096(13) 0.032(6) 0.089(13) 0.010(7) 0.019(10) 0.017(8)

loop_
_atom_type_symbol
_atom_type_description
_atom_type_scat_dispersion_real
_atom_type_scat_dispersion_imag
_atom_type_scat_source
C C 0.0033 0.0016 'International Tables Vol C Tables 4.2.6.8 and 6.1.1.4'
H H 0.0000 0.0000 'International Tables Vol C Tables 4.2.6.8 and 6.1.1.4'
N N 0.0061 0.0033 'International Tables Vol C Tables 4.2.6.8 and 6.1.1.4'
O O 0.0106 0.0060 'International Tables Vol C Tables 4.2.6.8 and 6.1.1.4'
P P 0.1023 0.0942 'International Tables Vol C Tables 4.2.6.8 and 6.1.1.4'
Zn Zn 0.2839 1.4301 'International Tables Vol C Tables 4.2.6.8 and 6.1.1.4'

loop_
_geom_angle_atom_site_label_1
_geom_angle_atom_site_label_2
_geom_angle_atom_site_label_3
_geom_angle
_geom_angle_site_symmetry_1
_geom_angle_site_symmetry_3
_geom_angle_publ_flag
O1 Zn1 O3 108.4(3) 2_554 . ?
O1 Zn1 O5 107.1(3) 2_554 . ?
O1 Zn1 O13 107.8(3) 2_554 . ?
O3 Zn1 O5 113.7(3) . . ?
O3 Zn1 O13 111.4(3) . . ?
O13 Zn1 O5 108.1(3) . . ?
O6 Zn2 O10 109.4(3) . 2_545 ?
O9 Zn2 O6 116.0(3) . . ?
O9 Zn2 O10 100.8(3) . 2_545 ?
O9 Zn2 O15 109.3(3) . 1_655 ?
O15 Zn2 O6 109.9(3) 1_655 . ?
O15 Zn2 O10 111.1(4) 1_655 2_545 ?
O1 P1 O2 106.8(5) . . ?
O1 P1 O3 112.7(4) . . ?
O1 P1 O4 108.4(5) . . ?
O2 P1 O4 107.0(6) . . ?
O3 P1 O2 110.9(5) . . ?
O3 P1 O4 110.8(5) . . ?
O5 P2 O6 110.7(4) . . ?
O5 P2 O7 104.8(4) . . ?
O5 P2 O8 111.4(4) . . ?
O6 P2 O7 110.3(4) . . ?
O6 P2 O8 111.4(4) . . ?
O8 P2 O7 108.1(4) . . ?
O13 P3 O14 110.7(4) . . ?
O13 P3 O15 113.2(4) . . ?
O13 P3 O16 109.6(4) . . ?
O14 P3 O16 106.1(4) . . ?
O15 P3 O14 110.9(4) . . ?
O15 P3 O16 105.9(4) . . ?
O9 P4 O10 116.0(4) . . ?
O9 P4 O11 105.4(4) . . ?
O9 P4 O12 107.1(4) . . ?
O10 P4 O11 110.8(5) . . ?
O10 P4 O12 111.1(5) . . ?
O11 P4 O12 105.8(5) . . ?
P1 O1 Zn1 134.3(5) . 2 ?
P1 O3 Zn1 142.8(5) . . ?
P2 O5 Zn1 126.0(4) . . ?
P2 O6 Zn2 134.5(5) . . ?
P4 O9 Zn2 139.1(4) . . ?
P4 O10 Zn2 140.6(5) . 2_544 ?
P3 O13 Zn1 133.3(4) . . ?
P3 O15 Zn2 128.9(4) . 1_455 ?
C1 N1 C2 108.0(9) . . ?
C3 N1 C1 109.4(11) . . ?
C3 N1 C2 111.1(9) . . ?
C3 N1 C4 110.4(10) . . ?
C4 N1 C1 109.4(11) . . ?
C4 N1 C2 108.5(9) . . ?
C5 N2 C6 109.4(12) . . ?
C5 N2 C7 109.5(10) . . ?
C5 N2 C8 108.1(11) . . ?
C7 N2 C6 108.9(11) . . ?
C7 N2 C8 107.3(10) . . ?
C8 N2 C6 113.6(13) . . ?

loop_
_geom_bond_atom_site_label_1
_geom_bond_atom_site_label_2
_geom_bond_distance
_geom_bond_site_symmetry_2
_geom_bond_publ_flag
Zn1 O1 1.918(7) 2_554 ?
Zn1 O3 1.919(6) . ?
Zn1 O5 1.949(7) . ?
Zn1 O13 1.933(7) . ?
Zn2 O6 1.932(7) . ?
Zn2 O9 1.916(6) . ?
Zn2 O10 1.953(7) 2_545 ?
Zn2 O15 1.931(7) 1_655 ?
P1 O1 1.503(7) . ?
P1 O2 1.536(8) . ?
P1 O3 1.503(7) . ?
P1 O4 1.575(9) . ?
P2 O5 1.512(7) . ?
P2 O6 1.519(7) . ?
P2 O7 1.597(8) . ?
P2 O8 1.538(7) . ?
P3 O13 1.497(7) . ?
P3 O14 1.539(7) . ?
P3 O15 1.510(7) . ?
P3 O16 1.602(8) . ?
P4 O9 1.502(7) . ?
P4 O10 1.504(7) . ?
P4 O11 1.557(8) . ?
P4 O12 1.567(8) . ?
N1 C1 1.504(16) . ?
N1 C2 1.515(13) . ?
N1 C3 1.462(14) . ?
N1 C4 1.480(14) . ?
N2 C5 1.481(16) . ?
N2 C6 1.513(19) . ?
N2 C7 1.483(15) . ?
N2 C8 1.490(17) . ?

loop_
_twin_individual_id
_twin_individual_mass_fraction_refined
1 0.14(2)
2 0.86(2)
